data_1518475
loop_
_publ_author_name
'Ivanova, B.'
'Spiteller, M.'

_publ_section_title
;
 Solid-state UV-MALDI mass spectrometric quantitation of
 fluroxypyr and triclopyr in soil
;
_journal_name_full 'Environmental Geochemistry and Health'
_journal_paper_doi 10.1007/s10653-014-9673-9
_journal_year 2015
_chemical_formula_moiety 'C7 H18 N2, C4 H2 O4, 2(C4 H O4), O'
_chemical_formula_sum 'C19 H22 N2 O13'
_chemical_formula_weight 486.39
_chemical_name_common '2-piperazine-1-yl-ethyl ammonium tris(hydrogensquarate) monohydrate'
_chemical_name_systematic ?
_space_group_IT_number 14
_symmetry_cell_setting monoclinic
_symmetry_space_group_name_Hall '-P 2yn'
_symmetry_space_group_name_H-M 'P 1 21/n 1'
_atom_sites_solution_hydrogens geom
_atom_sites_solution_primary direct
_atom_sites_solution_secondary difmap
_audit_creation_method SHELXL-97
_cell_angle_alpha 90.00
_cell_angle_beta 94.823(8)
_cell_angle_gamma 90.00
_cell_formula_units_Z 4
_cell_length_a 9.975(3)
_cell_length_b 11.085(3)
_cell_length_c 18.066(5)
_cell_measurement_temperature 200(2)
_cell_volume 1990.5(10)
_computing_cell_refinement 'Bruker SAINT'
_computing_data_collection 'Bruker GIS'
_computing_data_reduction 'Bruker SAINT'
_computing_molecular_graphics 'Bruker APEX2'
_computing_structure_refinement 'SHELXL-97 (Sheldrick, 2008)'
_computing_structure_solution 'SHELXS-97 (Sheldrick, 2008)'
_diffrn_ambient_temperature 200(2)
_diffrn_measured_fraction_theta_full 0.994
_diffrn_measured_fraction_theta_max 0.994
_diffrn_measurement_device_type 'Bruker SMART X2S'
_diffrn_measurement_method '\w scans'
_diffrn_radiation_monochromator 'doubly curved silicon crystal'
_diffrn_radiation_source 'micro-focus sealed tube'
_diffrn_radiation_type MoK\a
_diffrn_radiation_wavelength 0.71073
_diffrn_reflns_av_R_equivalents 0.3455
_diffrn_reflns_av_sigmaI/netI 0.2105
_diffrn_reflns_limit_h_max 10
_diffrn_reflns_limit_h_min -10
_diffrn_reflns_limit_k_max 11
_diffrn_reflns_limit_k_min -11
_diffrn_reflns_limit_l_max 19
_diffrn_reflns_limit_l_min -18
_diffrn_reflns_number 9677
_diffrn_reflns_theta_full 22.59
_diffrn_reflns_theta_max 22.59
_diffrn_reflns_theta_min 2.26
_exptl_absorpt_coefficient_mu 0.139
_exptl_absorpt_correction_T_max 0.9833
_exptl_absorpt_correction_T_min 0.9800
_exptl_absorpt_correction_type multi-scan
_exptl_crystal_colour colorless
_exptl_crystal_density_diffrn 1.623
_exptl_crystal_density_method 'not measured'
_exptl_crystal_description plate
_exptl_crystal_F_000 1016
_exptl_crystal_size_max 0.09
_exptl_crystal_size_mid 0.07
_exptl_crystal_size_min 0.05
_refine_diff_density_max 0.457
_refine_diff_density_min -0.396
_refine_diff_density_rms 0.088
_refine_ls_extinction_coef 0.0021(13)
_refine_ls_extinction_expression Fc^*^=kFc[1+0.001xFc^2^\l^3^/sin(2\q)]^-1/4^
_refine_ls_extinction_method SHELXL
_refine_ls_goodness_of_fit_ref 0.874
_refine_ls_hydrogen_treatment constr
_refine_ls_matrix_type full
_refine_ls_number_parameters 313
_refine_ls_number_reflns 2611
_refine_ls_number_restraints 0
_refine_ls_restrained_S_all 0.874
_refine_ls_R_factor_all 0.1096
_refine_ls_R_factor_gt 0.0797
_refine_ls_shift/su_max 0.018
_refine_ls_shift/su_mean 0.006
_refine_ls_structure_factor_coef Fsqd
_refine_ls_weighting_details 'calc w=1/[\s^2^(Fo^2^)+(0.0924P)^2^+0.0000P] where P=(Fo^2^+2Fc^2^)/3'
_refine_ls_weighting_scheme calc
_refine_ls_wR_factor_gt 0.1926
_refine_ls_wR_factor_ref 0.2152
_reflns_number_gt 1659
_reflns_number_total 2624
_reflns_threshold_expression >2sigma(I)
_cod_data_source_file Struct-132-4.txt
_cod_data_source_block bi132
_cod_depositor_comments
;
The following automatic conversions were performed:

'_symmetry_cell_setting' value 'Monoclinic' changed to 'monoclinic'
according to the built-in table from CIF Core dictionary named
'cif_core.dic' version 2.4.1 from 2010-06-29.

Automatic conversion script
Id: cif_fix_values 2827 2014-09-09 07:05:25Z andrius 
;
_cod_original_cell_volume 1990.5(9)
_cod_original_sg_symbol_H-M 'P 21/n'
_cod_database_code 1518475

loop_
_symmetry_equiv_pos_as_xyz
'x, y, z'
'-x+1/2, y+1/2, -z+1/2'
'-x, -y, -z'
'x-1/2, -y-1/2, z-1/2'

loop_
_atom_site_label
_atom_site_type_symbol
_atom_site_fract_x
_atom_site_fract_y
_atom_site_fract_z
_atom_site_U_iso_or_equiv
_atom_site_adp_type
_atom_site_occupancy
_atom_site_symmetry_multiplicity
_atom_site_calc_flag
_atom_site_refinement_flags
_atom_site_attached_hydrogens
O18 O 0.2458(4) 0.9809(3) 0.73801(17) 0.0356(9) Uani 1 1 d . 0
H1 H 0.2520 1.0466 0.7613 0.053 Uiso 1 1 calc R 0
O17 O 0.2614(4) 0.6967(3) 0.71744(17) 0.0327(9) Uani 1 1 d . 0
O16 O 0.2722(3) 0.6579(3) 0.89616(19) 0.0336(9) Uani 1 1 d . 0
O19 O 0.2590(3) 0.9479(3) 0.91889(17) 0.0322(9) Uani 1 1 d . 0
C19 C 0.2595(5) 0.8784(4) 0.8645(3) 0.0255(12) Uani 1 1 d . 0
C18 C 0.2546(5) 0.8912(4) 0.7853(2) 0.0221(11) Uani 1 1 d . 0
C17 C 0.2605(5) 0.7651(4) 0.7734(3) 0.0236(12) Uani 1 1 d . 0
C16 C 0.2654(5) 0.7443(4) 0.8546(3) 0.0237(12) Uani 1 1 d . 0
O14 O 0.0684(4) 0.9630(3) 0.25256(18) 0.0369(9) Uani 1 1 d . 0
H2 H -0.0117 0.9695 0.2345 0.055 Uiso 1 1 calc R 0
O11 O 0.0777(3) 0.6776(3) 0.23529(18) 0.0301(9) Uani 1 1 d . 0
O15 O 0.0798(4) 0.9392(3) 0.43300(18) 0.0370(10) Uani 1 1 d . 0
O13 O 0.1005(4) 0.6465(3) 0.4153(2) 0.0432(11) Uani 1 1 d . 0
C15 C 0.0836(5) 0.8670(4) 0.3796(3) 0.0266(12) Uani 1 1 d . 0
OW1 O 0.5576(3) 0.8484(3) 0.06223(19) 0.0363(10) Uani 1 1 d . 2
C14 C 0.0771(5) 0.8763(4) 0.3002(3) 0.0255(12) Uani 1 1 d . 0
C13 C 0.0924(5) 0.7325(4) 0.3724(3) 0.0291(12) Uani 1 1 d . 0
C12 C 0.2799(4) 0.8356(3) 0.0590(2) 0.0160(10) Uani 1 1 d . 0
H3 H 0.3753 0.8478 0.0773 0.019 Uiso 1 1 calc R 0
H4 H 0.2682 0.8627 0.0067 0.019 Uiso 1 1 calc R 0
C11 C 0.0827(5) 0.7490(4) 0.2912(3) 0.0264(12) Uani 1 1 d . 0
C10 C 0.0473(5) 0.8874(4) 0.0794(3) 0.0338(13) Uani 1 1 d . 0
H5 H -0.0093 0.9348 0.1112 0.041 Uiso 1 1 calc R 0
H6 H 0.0287 0.9161 0.0276 0.041 Uiso 1 1 calc R 0
N2 N 0.0105(4) 0.7560(3) 0.0836(2) 0.0295(11) Uani 1 1 d . 0
H7 H 0.0275 0.7306 0.1325 0.035 Uiso 1 1 calc R 0
N1 N -0.3251(4) 0.6023(3) 0.0801(2) 0.0362(11) Uani 1 1 d . 0
H8 H -0.3569 0.6673 0.1040 0.054 Uiso 1 1 calc R 0
H9 H -0.3465 0.5336 0.1040 0.054 Uiso 1 1 calc R 0
H10 H -0.3628 0.6003 0.0325 0.054 Uiso 1 1 calc R 0
C9 C 0.2459(5) 0.7041(4) 0.0631(3) 0.0364(13) Uani 1 1 d . 0
H11 H 0.2629 0.6752 0.1149 0.044 Uiso 1 1 calc R 0
H12 H 0.3032 0.6571 0.0314 0.044 Uiso 1 1 calc R 0
C8 C -0.1365(5) 0.7385(4) 0.0610(3) 0.0288(12) Uani 1 1 d . 0
H13 H -0.1539 0.7522 0.0069 0.035 Uiso 1 1 calc R 0
H14 H -0.1897 0.7980 0.0870 0.035 Uiso 1 1 calc R 0
C7 C 0.0987(5) 0.6861(4) 0.0366(3) 0.0296(13) Uani 1 1 d . 0
H15 H 0.0829 0.7128 -0.0157 0.036 Uiso 1 1 calc R 0
H16 H 0.0760 0.5993 0.0388 0.036 Uiso 1 1 calc R 0
C6 C -0.1799(5) 0.6114(4) 0.0800(3) 0.0340(13) Uani 1 1 d . 0
H17 H -0.1482 0.5540 0.0432 0.041 Uiso 1 1 calc R 0
H18 H -0.1375 0.5888 0.1296 0.041 Uiso 1 1 calc R 0
C5 C 0.1930(5) 0.9085(4) 0.1041(3) 0.0386(14) Uani 1 1 d . 0
H19 H 0.2147 0.9950 0.0988 0.046 Uiso 1 1 calc R 0
H20 H 0.2104 0.8864 0.1571 0.046 Uiso 1 1 calc R 0
O2 O 0.0576(4) 0.1537(3) 0.11424(19) 0.0402(10) Uani 1 1 d . 0
O3 O 0.0440(4) 0.1720(2) 0.29445(17) 0.0312(9) Uani 1 1 d . 0
H21 H 0.0079 0.2065 0.3291 0.047 Uiso 1 1 calc R 0
O4 O 0.0584(4) 0.4595(3) 0.28434(18) 0.0360(9) Uani 1 1 d . 0
H22 H 0.0029 0.4419 0.3151 0.054 Uiso 1 1 calc R 0
O1 O 0.0926(4) 0.4431(3) 0.10710(19) 0.0424(10) Uani 1 1 d . 0
C4 C 0.0626(5) 0.3728(4) 0.2357(3) 0.0259(12) Uani 1 1 d . 0
C3 C 0.0549(5) 0.2469(4) 0.2410(3) 0.0225(11) Uani 1 1 d . 0
C2 C 0.0638(5) 0.2352(4) 0.1606(3) 0.0270(12) Uani 1 1 d . 0
C1 C 0.0764(5) 0.3695(4) 0.1570(3) 0.0273(12) Uani 1 1 d . 0

loop_
_atom_site_aniso_label
_atom_site_aniso_U_11
_atom_site_aniso_U_22
_atom_site_aniso_U_33
_atom_site_aniso_U_23
_atom_site_aniso_U_13
_atom_site_aniso_U_12
O18 0.066(3) 0.0137(17) 0.0273(19) -0.0020(16) 0.0075(18) 0.0003(17)
O17 0.060(3) 0.0167(18) 0.0222(19) -0.0062(16) 0.0110(18) 0.0024(15)
O16 0.051(2) 0.0194(18) 0.031(2) 0.0075(17) 0.0085(18) -0.0021(15)
O19 0.051(2) 0.0215(17) 0.0247(19) -0.0081(16) 0.0078(16) 0.0001(15)
C19 0.032(3) 0.020(3) 0.026(3) 0.003(2) 0.009(2) 0.001(2)
C18 0.029(3) 0.015(2) 0.023(3) 0.003(2) 0.005(2) 0.001(2)
C17 0.034(3) 0.012(2) 0.026(3) 0.005(2) 0.009(2) 0.005(2)
C16 0.028(3) 0.014(2) 0.029(3) -0.001(2) 0.007(2) -0.002(2)
O14 0.060(3) 0.0216(18) 0.030(2) 0.0050(17) 0.0079(18) -0.0012(17)
O11 0.052(2) 0.0150(17) 0.0246(19) -0.0019(15) 0.0080(17) 0.0039(14)
O15 0.058(3) 0.0256(18) 0.028(2) -0.0070(17) 0.0095(17) 0.0040(16)
O13 0.076(3) 0.0204(19) 0.035(2) 0.0086(17) 0.013(2) 0.0089(18)
C15 0.032(3) 0.020(3) 0.028(3) 0.000(2) 0.005(2) -0.002(2)
OW1 0.037(2) 0.0339(19) 0.039(2) 0.0005(16) 0.0071(17) -0.0063(16)
C14 0.035(3) 0.015(2) 0.028(3) -0.001(2) 0.013(2) -0.002(2)
C13 0.036(3) 0.021(3) 0.031(3) 0.003(2) 0.009(2) 0.003(2)
C12 0.017(2) 0.017(2) 0.015(2) 0.0020(19) 0.0031(19) -0.0004(18)
C11 0.037(3) 0.011(2) 0.033(3) -0.001(2) 0.013(2) 0.000(2)
C10 0.047(4) 0.013(2) 0.042(3) -0.002(2) 0.011(3) 0.004(2)
N2 0.048(3) 0.021(2) 0.022(2) 0.0058(18) 0.011(2) 0.0006(19)
N1 0.045(3) 0.024(2) 0.040(3) 0.003(2) 0.007(2) -0.0037(19)
C9 0.042(3) 0.033(3) 0.035(3) 0.002(3) 0.003(3) 0.004(2)
C8 0.038(3) 0.019(3) 0.030(3) -0.002(2) 0.003(2) -0.001(2)
C7 0.047(3) 0.014(2) 0.029(3) -0.001(2) 0.012(3) 0.007(2)
C6 0.041(3) 0.024(3) 0.039(3) 0.004(2) 0.015(3) 0.003(2)
C5 0.041(3) 0.037(3) 0.038(3) -0.004(3) 0.002(3) -0.005(2)
O2 0.068(3) 0.0245(19) 0.028(2) -0.0042(17) 0.0078(19) -0.0008(17)
O3 0.058(3) 0.0140(17) 0.0220(19) -0.0010(15) 0.0071(17) 0.0002(15)
O4 0.059(3) 0.0199(18) 0.030(2) -0.0042(16) 0.0089(18) -0.0026(16)
O1 0.062(3) 0.0280(19) 0.037(2) 0.0121(19) 0.0037(19) -0.0053(17)
C4 0.032(3) 0.019(3) 0.027(3) -0.001(2) 0.005(2) 0.002(2)
C3 0.029(3) 0.017(3) 0.022(3) -0.002(2) 0.003(2) -0.004(2)
C2 0.032(3) 0.018(3) 0.031(3) 0.001(2) 0.005(2) -0.001(2)
C1 0.027(3) 0.019(3) 0.035(3) 0.002(2) 0.000(2) 0.000(2)

loop_
_atom_type_symbol
_atom_type_description
_atom_type_scat_dispersion_real
_atom_type_scat_dispersion_imag
_atom_type_scat_source
C C 0.0033 0.0016 'International Tables Vol C Tables 4.2.6.8 and 6.1.1.4'
H H 0.0000 0.0000 'International Tables Vol C Tables 4.2.6.8 and 6.1.1.4'
N N 0.0061 0.0033 'International Tables Vol C Tables 4.2.6.8 and 6.1.1.4'
O O 0.0106 0.0060 'International Tables Vol C Tables 4.2.6.8 and 6.1.1.4'

loop_
_geom_angle_atom_site_label_1
_geom_angle_atom_site_label_2
_geom_angle_atom_site_label_3
_geom_angle
O19 C19 C18 136.2(4)
O19 C19 C16 135.0(4)
C18 C19 C16 88.8(3)
O18 C18 C17 130.6(4)
O18 C18 C19 136.2(4)
C17 C18 C19 93.2(4)
O18 C18 C16 176.8(4)
C17 C18 C16 46.3(3)
C19 C18 C16 46.9(3)
O17 C17 C18 135.8(4)
O17 C17 C16 134.2(4)
C18 C17 C16 90.0(3)
O16 C16 C17 136.8(4)
O16 C16 C19 135.2(4)
C17 C16 C19 88.0(3)
O16 C16 C18 179.5(5)
C17 C16 C18 43.7(2)
C19 C16 C18 44.3(3)
O15 C15 C14 136.1(4)
O15 C15 C13 134.9(4)
C14 C15 C13 89.0(4)
O14 C14 C11 131.7(4)
O14 C14 C15 135.8(4)
C11 C14 C15 92.5(4)
O13 C13 C11 136.1(4)
O13 C13 C15 135.9(5)
C11 C13 C15 87.9(4)
C5 C12 C9 111.1(3)
O11 C11 C14 134.7(4)
O11 C11 C13 134.7(4)
C14 C11 C13 90.6(4)
N2 C10 C5 111.6(4)
C7 N2 C8 112.8(4)
C7 N2 C10 108.5(3)
C8 N2 C10 110.3(3)
C12 C9 C7 109.2(4)
N2 C8 C6 110.4(4)
N2 C7 C9 110.7(4)
N1 C6 C8 111.6(4)
C12 C5 C10 110.4(4)
O4 C4 C3 133.1(4)
O4 C4 C1 133.9(4)
C3 C4 C1 93.0(4)
O3 C3 C4 134.6(4)
O3 C3 C2 134.6(4)
C4 C3 C2 90.8(4)
O2 C2 C3 137.3(4)
O2 C2 C1 134.5(4)
C3 C2 C1 88.1(4)
O1 C1 C4 137.1(4)
O1 C1 C2 134.8(4)
C4 C1 C2 88.1(4)

loop_
_geom_bond_atom_site_label_1
_geom_bond_atom_site_label_2
_geom_bond_distance
O18 C18 1.309(5)
O17 C17 1.264(5)
O16 C16 1.215(5)
O19 C19 1.249(5)
C19 C18 1.433(7)
C19 C16 1.498(6)
C18 C17 1.417(6)
C18 C16 2.051(7)
C17 C16 1.483(7)
O14 C14 1.287(5)
O11 C11 1.282(5)
O15 C15 1.256(5)
O13 C13 1.227(5)
C15 C14 1.435(7)
C15 C13 1.499(7)
C14 C11 1.422(6)
C13 C11 1.472(7)
C12 C5 1.478(6)
C12 C9 1.499(6)
C10 N2 1.506(5)
C10 C5 1.503(7)
N2 C7 1.490(5)
N2 C8 1.501(6)
N1 C6 1.452(6)
C9 C7 1.518(7)
C8 C6 1.522(6)
O2 C2 1.230(5)
O3 C3 1.286(5)
O4 C4 1.305(5)
O1 C1 1.237(5)
C4 C3 1.401(6)
C4 C1 1.441(7)
C3 C2 1.468(7)
C2 C1 1.496(6)
